data_4067035
loop_
_publ_author_name
'Lund, Clinton L.'
'Hanson, Samuel S.'
'Schatte, Gabriele'
'Quail, J. Wilson'
'M\"uller, Jens'

_publ_section_title
;
 ansa-Zirconocenes with Aluminum or Gallium in Bridging Positions
;
_journal_issue 22
_journal_name_full Organometallics
_journal_page_first 6038
_journal_paper_doi 10.1021/om100788d
_journal_volume 29
_journal_year 2010
_chemical_formula_moiety 'C24 H38 Al N Si3'
_chemical_formula_sum 'C24 H38 Al N Si3'
_chemical_formula_weight 451.80
_chemical_name_systematic
; 
 ? 
;
_space_group_IT_number 14
_symmetry_cell_setting monoclinic
_symmetry_space_group_name_Hall '-P 2ybc'
_symmetry_space_group_name_H-M 'P 1 21/c 1'
_atom_sites_solution_hydrogens geom
_atom_sites_solution_primary direct
_atom_sites_solution_secondary difmap
_cell_angle_alpha 90.00
_cell_angle_beta 103.0300(18)
_cell_angle_gamma 90.00
_cell_formula_units_Z 4
_cell_length_a 19.1400(5)
_cell_length_b 9.1740(2)
_cell_length_c 15.4470(6)
_cell_measurement_reflns_used 6210
_cell_measurement_temperature 173(2)
_cell_measurement_theta_max 27.48
_cell_measurement_theta_min 1.00
_cell_volume 2642.51(14)
_computing_cell_refinement 'HKL DENZO and SCALEPACK, Bruker AXS/Nonius'
_computing_data_collection 'COLLECT, Bruker AXS/Nonius'
_computing_data_reduction 'HKL DENZO and SCALEPACK, Bruker AXS/Nonius'
_computing_molecular_graphics ' Cameron (WinGX v1.64-05), Ortep (SHELXTL-NT v6.14, Bruker AXS)'
_computing_publication_material 'WinGX v1.70-01 (L. J. Farrugia)'
_computing_structure_refinement 'SHELXL-97 (Sheldrick, 1997)'
_computing_structure_solution ' SIR-97 (A. Altomare, G. Cascarano et al.)'
_diffrn_ambient_temperature 173(2)
_diffrn_measured_fraction_theta_full 0.998
_diffrn_measured_fraction_theta_max 0.998
_diffrn_measurement_device '95mm CCD camera on \k-goniostat'
_diffrn_measurement_device_type 'KappaCCD (BruKer AXS-Nonius, FR540C)'
_diffrn_measurement_method 'CCD rotation images, thick slices'
_diffrn_radiation_monochromator 'horizonally mounted graphite crystal'
_diffrn_radiation_source 'Nonius FR590D, fine-focus sealed tube'
_diffrn_radiation_type MoK\a
_diffrn_radiation_wavelength 0.71073
_diffrn_reflns_av_R_equivalents 0.0552
_diffrn_reflns_av_sigmaI/netI 0.0679
_diffrn_reflns_limit_h_max 23
_diffrn_reflns_limit_h_min -23
_diffrn_reflns_limit_k_max 11
_diffrn_reflns_limit_k_min -11
_diffrn_reflns_limit_l_max 19
_diffrn_reflns_limit_l_min -19
_diffrn_reflns_number 10309
_diffrn_reflns_theta_full 26.37
_diffrn_reflns_theta_max 26.37
_diffrn_reflns_theta_min 3.19
_exptl_absorpt_coefficient_mu 0.224
_exptl_absorpt_correction_T_max 0.9780
_exptl_absorpt_correction_T_min 0.9736
_exptl_absorpt_correction_type multi-scan
_exptl_absorpt_process_details 'HKL Scalepack (Otwinowski & Minor 1997)'
_exptl_crystal_colour colorless
_exptl_crystal_density_diffrn 1.136
_exptl_crystal_density_method 'not measured'
_exptl_crystal_description plate
_exptl_crystal_F_000 976
_exptl_crystal_size_max 0.12
_exptl_crystal_size_mid 0.12
_exptl_crystal_size_min 0.10
_refine_diff_density_max 0.560
_refine_diff_density_min -0.365
_refine_diff_density_rms 0.065
_refine_ls_extinction_method none
_refine_ls_goodness_of_fit_ref 1.035
_refine_ls_hydrogen_treatment constr
_refine_ls_matrix_type full
_refine_ls_number_parameters 270
_refine_ls_number_reflns 5400
_refine_ls_number_restraints 0
_refine_ls_restrained_S_all 1.035
_refine_ls_R_factor_all 0.0805
_refine_ls_R_factor_gt 0.0503
_refine_ls_shift/su_max 0.000
_refine_ls_shift/su_mean 0.000
_refine_ls_structure_factor_coef Fsqd
_refine_ls_weighting_details 'calc w=1/[\s^2^(Fo^2^)+(0.0617P)^2^+1.1654P] where P=(Fo^2^+2Fc^2^)/3'
_refine_ls_weighting_scheme calc
_refine_ls_wR_factor_gt 0.1209
_refine_ls_wR_factor_ref 0.1378
_reflns_number_gt 3795
_reflns_number_total 5400
_reflns_threshold_expression >2sigma(I)
_cod_data_source_file om100788d_si_001.cif
_cod_data_source_block 2a
_cod_original_sg_symbol_H-M 'P 21/c'
_cod_database_code 4067035

loop_
_symmetry_equiv_pos_as_xyz
'x, y, z'
'-x, y+1/2, -z+1/2'
'-x, -y, -z'
'x, -y-1/2, z-1/2'

loop_
_atom_site_label
_atom_site_type_symbol
_atom_site_fract_x
_atom_site_fract_y
_atom_site_fract_z
_atom_site_U_iso_or_equiv
_atom_site_adp_type
_atom_site_occupancy
_atom_site_symmetry_multiplicity
_atom_site_calc_flag
_atom_site_refinement_flags
Si1 Si 0.18400(4) 1.05087(8) 0.10187(5) 0.02224(18) Uani 1 1 d .
Si2 Si 0.17247(4) 0.75319(8) 0.18722(5) 0.02493(19) Uani 1 1 d .
Si3 Si 0.12124(4) 1.03007(8) 0.27093(5) 0.02357(18) Uani 1 1 d .
Al1 Al 0.29511(4) 0.98255(8) 0.26959(5) 0.02049(19) Uani 1 1 d .
N1 N 0.33040(11) 1.0030(2) 0.16014(14) 0.0224(5) Uani 1 1 d .
C2 C 0.27932(14) 1.0370(3) 0.08542(17) 0.0237(5) Uani 1 1 d .
C3 C 0.29983(16) 1.0579(3) 0.00576(18) 0.0317(6) Uani 1 1 d .
H3 H 0.2645 1.0816 -0.0462 0.038 Uiso 1 1 calc .
C4 C 0.37054(17) 1.0449(4) 0.0005(2) 0.0391(7) Uani 1 1 d .
H4 H 0.3840 1.0582 -0.0545 0.047 Uiso 1 1 calc .
C5 C 0.42158(16) 1.0120(3) 0.0767(2) 0.0368(7) Uani 1 1 d .
H5 H 0.4707 1.0030 0.0752 0.044 Uiso 1 1 calc .
C6 C 0.39951(15) 0.9926(3) 0.15490(18) 0.0288(6) Uani 1 1 d .
H6 H 0.4346 0.9710 0.2074 0.035 Uiso 1 1 calc .
C7 C 0.18873(13) 0.9553(3) 0.21076(15) 0.0190(5) Uani 1 1 d .
C8 C 0.12483(16) 0.9740(3) -0.00119(18) 0.0349(7) Uani 1 1 d .
H8A H 0.1369 0.8712 -0.0072 0.042 Uiso 1 1 calc R
H8B H 0.1320 1.0285 -0.0530 0.042 Uiso 1 1 calc R
H8C H 0.0746 0.9820 0.0027 0.042 Uiso 1 1 calc R
C9 C 0.16009(18) 1.2496(3) 0.0937(2) 0.0387(7) Uani 1 1 d .
H9A H 0.1678 1.2888 0.0376 0.046 Uiso 1 1 calc R
H9B H 0.1904 1.3022 0.1436 0.046 Uiso 1 1 calc R
H9C H 0.1096 1.2615 0.0958 0.046 Uiso 1 1 calc R
C10 C 0.23720(17) 0.6791(3) 0.1229(2) 0.0375(7) Uani 1 1 d .
H10A H 0.2260 0.5766 0.1082 0.045 Uiso 1 1 calc R
H10B H 0.2862 0.6869 0.1590 0.045 Uiso 1 1 calc R
H10C H 0.2331 0.7353 0.0680 0.045 Uiso 1 1 calc R
C11 C 0.08031(17) 0.7027(4) 0.1220(2) 0.0449(8) Uani 1 1 d .
H11A H 0.0714 0.7496 0.0636 0.054 Uiso 1 1 calc R
H11B H 0.0444 0.7356 0.1541 0.054 Uiso 1 1 calc R
H11C H 0.0771 0.5967 0.1145 0.054 Uiso 1 1 calc R
C12 C 0.18167(18) 0.6362(3) 0.2898(2) 0.0402(7) Uani 1 1 d .
H12A H 0.2084 0.5475 0.2829 0.048 Uiso 1 1 calc R
H12B H 0.1339 0.6097 0.2978 0.048 Uiso 1 1 calc R
H12C H 0.2074 0.6906 0.3419 0.048 Uiso 1 1 calc R
C13 C 0.1087(2) 0.9185(5) 0.3672(3) 0.0723(13) Uani 1 1 d .
H13A H 0.1539 0.9144 0.4121 0.087 Uiso 1 1 calc R
H13B H 0.0940 0.8196 0.3470 0.087 Uiso 1 1 calc R
H13C H 0.0715 0.9630 0.3931 0.087 Uiso 1 1 calc R
C14 C 0.03015(17) 1.0463(5) 0.1956(3) 0.0679(13) Uani 1 1 d .
H14A H -0.0011 1.1031 0.2252 0.081 Uiso 1 1 calc R
H14B H 0.0098 0.9489 0.1816 0.081 Uiso 1 1 calc R
H14C H 0.0341 1.0956 0.1406 0.081 Uiso 1 1 calc R
C15 C 0.1402(2) 1.2151(4) 0.3197(3) 0.0573(10) Uani 1 1 d .
H15A H 0.1000 1.2469 0.3448 0.069 Uiso 1 1 calc R
H15B H 0.1464 1.2836 0.2734 0.069 Uiso 1 1 calc R
H15C H 0.1841 1.2123 0.3668 0.069 Uiso 1 1 calc R
C16 C 0.32813(15) 1.1722(3) 0.33783(19) 0.0316(6) Uani 1 1 d .
H16 H 0.3096 1.1833 0.3931 0.038 Uiso 1 1 calc R
C17 C 0.31091(18) 1.2941(3) 0.2778(2) 0.0429(8) Uani 1 1 d .
H17 H 0.2646 1.3355 0.2578 0.051 Uiso 1 1 calc .
C18 C 0.3717(2) 1.3400(4) 0.2544(2) 0.0544(10) Uani 1 1 d .
H18 H 0.3745 1.4152 0.2131 0.065 Uiso 1 1 calc .
C19 C 0.42998(19) 1.2567(4) 0.3021(3) 0.0509(9) Uani 1 1 d .
H19 H 0.4785 1.2667 0.2978 0.061 Uiso 1 1 calc .
C20 C 0.40568(16) 1.1603(3) 0.3550(2) 0.0385(7) Uani 1 1 d .
H20 H 0.4345 1.0958 0.3963 0.046 Uiso 1 1 calc .
C21 C 0.34138(15) 0.8044(3) 0.34066(18) 0.0306(6) Uani 1 1 d .
H21 H 0.3141 0.7135 0.3193 0.037 Uiso 1 1 calc R
C22 C 0.33638(19) 0.8396(4) 0.4320(2) 0.0456(8) Uani 1 1 d .
H22 H 0.2931 0.8531 0.4513 0.055 Uiso 1 1 calc .
C23 C 0.4033(2) 0.8497(4) 0.4840(2) 0.0564(10) Uani 1 1 d .
H23 H 0.4147 0.8767 0.5449 0.068 Uiso 1 1 calc .
C24 C 0.45318(19) 0.8135(4) 0.4330(3) 0.0541(10) Uani 1 1 d .
H24 H 0.5038 0.8107 0.4544 0.065 Uiso 1 1 calc .
C25 C 0.41771(17) 0.7832(4) 0.3483(2) 0.0419(8) Uani 1 1 d .
H25 H 0.4394 0.7530 0.3017 0.050 Uiso 1 1 calc .

loop_
_atom_site_aniso_label
_atom_site_aniso_U_11
_atom_site_aniso_U_22
_atom_site_aniso_U_33
_atom_site_aniso_U_23
_atom_site_aniso_U_13
_atom_site_aniso_U_12
Si1 0.0237(4) 0.0240(4) 0.0183(3) 0.0017(3) 0.0031(3) 0.0009(3)
Si2 0.0297(4) 0.0205(4) 0.0266(4) -0.0030(3) 0.0106(3) -0.0042(3)
Si3 0.0211(4) 0.0271(4) 0.0235(4) -0.0035(3) 0.0074(3) 0.0015(3)
Al1 0.0194(4) 0.0240(4) 0.0182(4) 0.0002(3) 0.0044(3) 0.0015(3)
N1 0.0232(11) 0.0218(11) 0.0227(11) -0.0007(9) 0.0061(9) -0.0001(9)
C2 0.0296(14) 0.0180(12) 0.0245(13) 0.0019(10) 0.0085(11) -0.0016(11)
C3 0.0364(16) 0.0351(16) 0.0255(14) 0.0080(12) 0.0112(12) 0.0017(13)
C4 0.0455(19) 0.0442(18) 0.0344(16) 0.0057(14) 0.0233(14) 0.0019(15)
C5 0.0334(16) 0.0403(17) 0.0433(18) 0.0045(14) 0.0225(14) 0.0008(14)
C6 0.0253(14) 0.0325(15) 0.0295(14) 0.0015(12) 0.0083(11) 0.0030(12)
C7 0.0201(12) 0.0191(12) 0.0174(12) 0.0011(9) 0.0033(10) -0.0010(10)
C8 0.0348(16) 0.0453(18) 0.0211(13) 0.0033(12) -0.0011(12) -0.0005(14)
C9 0.0496(19) 0.0306(16) 0.0352(16) 0.0079(13) 0.0082(14) 0.0080(14)
C10 0.0469(18) 0.0271(15) 0.0437(17) -0.0073(13) 0.0214(15) -0.0030(14)
C11 0.046(2) 0.0447(19) 0.0456(19) -0.0072(15) 0.0134(15) -0.0199(16)
C12 0.0510(19) 0.0255(15) 0.0482(19) 0.0103(13) 0.0197(15) -0.0004(14)
C13 0.098(3) 0.069(3) 0.071(3) 0.021(2) 0.063(3) 0.033(3)
C14 0.0268(18) 0.110(3) 0.063(2) -0.042(2) 0.0018(16) 0.015(2)
C15 0.053(2) 0.048(2) 0.084(3) -0.031(2) 0.043(2) -0.0089(17)
C16 0.0334(15) 0.0322(15) 0.0285(14) -0.0098(12) 0.0057(12) -0.0076(13)
C17 0.0454(19) 0.0297(16) 0.0476(19) -0.0098(14) -0.0016(15) 0.0034(14)
C18 0.079(3) 0.0317(17) 0.054(2) -0.0008(16) 0.019(2) -0.0144(18)
C19 0.042(2) 0.048(2) 0.069(2) -0.0180(18) 0.0249(18) -0.0172(17)
C20 0.0311(16) 0.0383(17) 0.0413(17) -0.0088(14) -0.0023(13) -0.0026(14)
C21 0.0279(15) 0.0331(15) 0.0293(14) 0.0098(12) 0.0034(11) 0.0040(12)
C22 0.055(2) 0.0470(19) 0.0402(18) 0.0177(15) 0.0219(16) 0.0111(17)
C23 0.078(3) 0.053(2) 0.0321(18) 0.0085(16) -0.0009(18) 0.006(2)
C24 0.042(2) 0.046(2) 0.064(2) 0.0095(18) -0.0106(17) 0.0049(17)
C25 0.0363(18) 0.0430(18) 0.0476(19) 0.0087(15) 0.0122(15) 0.0121(15)

loop_
_atom_type_symbol
_atom_type_description
_atom_type_scat_dispersion_real
_atom_type_scat_dispersion_imag
_atom_type_scat_source
C C 0.0033 0.0016 'International Tables Vol C Tables 4.2.6.8 and 6.1.1.4'
H H 0.0000 0.0000 'International Tables Vol C Tables 4.2.6.8 and 6.1.1.4'
Al Al 0.0645 0.0514 'International Tables Vol C Tables 4.2.6.8 and 6.1.1.4'
N N 0.0061 0.0033 'International Tables Vol C Tables 4.2.6.8 and 6.1.1.4'
Si Si 0.0817 0.0704 'International Tables Vol C Tables 4.2.6.8 and 6.1.1.4'

loop_
_geom_angle_atom_site_label_1
_geom_angle_atom_site_label_2
_geom_angle_atom_site_label_3
_geom_angle
C8 Si1 C9 102.56(14)
C8 Si1 C7 118.89(13)
C9 Si1 C7 118.32(12)
C8 Si1 C2 106.01(13)
C9 Si1 C2 106.44(13)
C7 Si1 C2 103.53(11)
C10 Si2 C11 106.15(15)
C10 Si2 C12 106.84(14)
C11 Si2 C12 102.00(15)
C10 Si2 C7 110.75(12)
C11 Si2 C7 115.81(14)
C12 Si2 C7 114.43(13)
C15 Si3 C13 103.06(19)
C15 Si3 C14 104.39(19)
C13 Si3 C14 105.7(2)
C15 Si3 C7 116.09(13)
C13 Si3 C7 114.83(14)
C14 Si3 C7 111.64(14)
N1 Al1 C7 97.46(9)
N1 Al1 C21 110.21(11)
C7 Al1 C21 113.92(11)
N1 Al1 C16 103.55(11)
C7 Al1 C16 119.32(11)
C21 Al1 C16 110.68(12)
C6 N1 C2 119.3(2)
C6 N1 Al1 125.27(18)
C2 N1 Al1 115.35(17)
N1 C2 C3 119.2(2)
N1 C2 Si1 115.25(18)
C3 C2 Si1 125.5(2)
C4 C3 C2 121.2(3)
C4 C3 H3 119.4
C2 C3 H3 119.4
C3 C4 C5 118.9(3)
C3 C4 H4 120.5
C5 C4 H4 120.5
C6 C5 C4 118.5(3)
C6 C5 H5 120.8
C4 C5 H5 120.8
N1 C6 C5 122.9(3)
N1 C6 H6 118.6
C5 C6 H6 118.6
Si1 C7 Si3 111.83(13)
Si1 C7 Si2 108.10(12)
Si3 C7 Si2 110.40(12)
Si1 C7 Al1 100.51(11)
Si3 C7 Al1 117.42(12)
Si2 C7 Al1 107.87(12)
Si1 C8 H8A 109.5
Si1 C8 H8B 109.5
H8A C8 H8B 109.5
Si1 C8 H8C 109.5
H8A C8 H8C 109.5
H8B C8 H8C 109.5
Si1 C9 H9A 109.5
Si1 C9 H9B 109.5
H9A C9 H9B 109.5
Si1 C9 H9C 109.5
H9A C9 H9C 109.5
H9B C9 H9C 109.5
Si2 C10 H10A 109.5
Si2 C10 H10B 109.5
H10A C10 H10B 109.5
Si2 C10 H10C 109.5
H10A C10 H10C 109.5
H10B C10 H10C 109.5
Si2 C11 H11A 109.5
Si2 C11 H11B 109.5
H11A C11 H11B 109.5
Si2 C11 H11C 109.5
H11A C11 H11C 109.5
H11B C11 H11C 109.5
Si2 C12 H12A 109.5
Si2 C12 H12B 109.5
H12A C12 H12B 109.5
Si2 C12 H12C 109.5
H12A C12 H12C 109.5
H12B C12 H12C 109.5
Si3 C13 H13A 109.5
Si3 C13 H13B 109.5
H13A C13 H13B 109.5
Si3 C13 H13C 109.5
H13A C13 H13C 109.5
H13B C13 H13C 109.5
Si3 C14 H14A 109.5
Si3 C14 H14B 109.5
H14A C14 H14B 109.5
Si3 C14 H14C 109.5
H14A C14 H14C 109.5
H14B C14 H14C 109.5
Si3 C15 H15A 109.5
Si3 C15 H15B 109.5
H15A C15 H15B 109.5
Si3 C15 H15C 109.5
H15A C15 H15C 109.5
H15B C15 H15C 109.5
C17 C16 C20 104.6(3)
C17 C16 Al1 109.07(19)
C20 C16 Al1 102.3(2)
C17 C16 H16 113.3
C20 C16 H16 113.3
Al1 C16 H16 113.3
C18 C17 C16 109.0(3)
C18 C17 H17 125.5
C16 C17 H17 125.5
C17 C18 C19 108.4(3)
C17 C18 H18 125.8
C19 C18 H18 125.8
C20 C19 C18 109.2(3)
C20 C19 H19 125.4
C18 C19 H19 125.4
C19 C20 C16 108.5(3)
C19 C20 H20 125.8
C16 C20 H20 125.8
C25 C21 C22 103.5(3)
C25 C21 Al1 117.0(2)
C22 C21 Al1 103.0(2)
C25 C21 H21 110.9
C22 C21 H21 110.9
Al1 C21 H21 110.9
C23 C22 C21 109.1(3)
C23 C22 H22 125.4
C21 C22 H22 125.4
C22 C23 C24 108.8(3)
C22 C23 H23 125.6
C24 C23 H23 125.6
C25 C24 C23 109.4(3)
C25 C24 H24 125.3
C23 C24 H24 125.3
C24 C25 C21 109.0(3)
C24 C25 H25 125.5
C21 C25 H25 125.5

loop_
_geom_bond_atom_site_label_1
_geom_bond_atom_site_label_2
_geom_bond_distance
Si1 C8 1.871(3)
Si1 C9 1.877(3)
Si1 C7 1.881(2)
Si1 C2 1.902(3)
Si2 C10 1.881(3)
Si2 C11 1.881(3)
Si2 C12 1.889(3)
Si2 C7 1.902(3)
Si3 C15 1.860(3)
Si3 C13 1.865(4)
Si3 C14 1.871(3)
Si3 C7 1.883(2)
Al1 N1 1.966(2)
Al1 C7 2.049(3)
Al1 C21 2.055(3)
Al1 C16 2.058(3)
N1 C6 1.347(4)
N1 C2 1.370(3)
C2 C3 1.387(4)
C3 C4 1.379(4)
C3 H3 0.9500
C4 C5 1.383(4)
C4 H4 0.9500
C5 C6 1.378(4)
C5 H5 0.9500
C6 H6 0.9500
C8 H8A 0.9800
C8 H8B 0.9800
C8 H8C 0.9800
C9 H9A 0.9800
C9 H9B 0.9800
C9 H9C 0.9800
C10 H10A 0.9800
C10 H10B 0.9800
C10 H10C 0.9800
C11 H11A 0.9800
C11 H11B 0.9800
C11 H11C 0.9800
C12 H12A 0.9800
C12 H12B 0.9800
C12 H12C 0.9800
C13 H13A 0.9800
C13 H13B 0.9800
C13 H13C 0.9800
C14 H14A 0.9800
C14 H14B 0.9800
C14 H14C 0.9800
C15 H15A 0.9800
C15 H15B 0.9800
C15 H15C 0.9800
C16 C17 1.442(4)
C16 C20 1.452(4)
C16 H16 1.0000
C17 C18 1.361(5)
C17 H17 0.9500
C18 C19 1.415(5)
C18 H18 0.9500
C19 C20 1.355(5)
C19 H19 0.9500
C20 H20 0.9500
C21 C25 1.452(4)
C21 C22 1.471(4)
C21 H21 1.0000
C22 C23 1.353(5)
C22 H22 0.9500
C23 C24 1.408(6)
C23 H23 0.9500
C24 C25 1.359(5)
C24 H24 0.9500
C25 H25 0.9500

loop_
_geom_torsion_atom_site_label_1
_geom_torsion_atom_site_label_2
_geom_torsion_atom_site_label_3
_geom_torsion_atom_site_label_4
_geom_torsion
C7 Al1 N1 C6 -164.7(2)
C21 Al1 N1 C6 -45.8(2)
C16 Al1 N1 C6 72.6(2)
C7 Al1 N1 C2 18.31(19)
C21 Al1 N1 C2 137.25(18)
C16 Al1 N1 C2 -104.35(19)
C6 N1 C2 C3 0.9(4)
Al1 N1 C2 C3 178.0(2)
C6 N1 C2 Si1 -179.22(19)
Al1 N1 C2 Si1 -2.0(2)
C8 Si1 C2 N1 -142.9(2)
C9 Si1 C2 N1 108.4(2)
C7 Si1 C2 N1 -17.1(2)
C8 Si1 C2 C3 37.0(3)
C9 Si1 C2 C3 -71.7(3)
C7 Si1 C2 C3 162.8(2)
N1 C2 C3 C4 0.1(4)
Si1 C2 C3 C4 -179.8(2)
C2 C3 C4 C5 -0.8(5)
C3 C4 C5 C6 0.4(5)
C2 N1 C6 C5 -1.2(4)
Al1 N1 C6 C5 -178.1(2)
C4 C5 C6 N1 0.6(5)
C8 Si1 C7 Si3 -91.87(17)
C9 Si1 C7 Si3 33.53(19)
C2 Si1 C7 Si3 150.94(13)
C8 Si1 C7 Si2 29.86(18)
C9 Si1 C7 Si2 155.27(14)
C2 Si1 C7 Si2 -87.32(13)
C8 Si1 C7 Al1 142.76(13)
C9 Si1 C7 Al1 -91.84(16)
C2 Si1 C7 Al1 25.57(13)
C15 Si3 C7 Si1 -71.8(2)
C13 Si3 C7 Si1 167.96(19)
C14 Si3 C7 Si1 47.7(2)
C15 Si3 C7 Si2 167.82(17)
C13 Si3 C7 Si2 47.6(2)
C14 Si3 C7 Si2 -72.7(2)
C15 Si3 C7 Al1 43.6(2)
C13 Si3 C7 Al1 -76.6(2)
C14 Si3 C7 Al1 163.12(19)
C10 Si2 C7 Si1 55.02(17)
C11 Si2 C7 Si1 -65.89(17)
C12 Si2 C7 Si1 175.85(14)
C10 Si2 C7 Si3 177.64(13)
C11 Si2 C7 Si3 56.73(17)
C12 Si2 C7 Si3 -61.53(17)
C10 Si2 C7 Al1 -52.86(16)
C11 Si2 C7 Al1 -173.77(13)
C12 Si2 C7 Al1 67.97(16)
N1 Al1 C7 Si1 -25.37(12)
C21 Al1 C7 Si1 -141.42(12)
C16 Al1 C7 Si1 84.78(14)
N1 Al1 C7 Si3 -146.86(13)
C21 Al1 C7 Si3 97.09(15)
C16 Al1 C7 Si3 -36.71(18)
N1 Al1 C7 Si2 87.70(12)
C21 Al1 C7 Si2 -28.35(16)
C16 Al1 C7 Si2 -162.15(12)
N1 Al1 C16 C17 46.7(2)
C7 Al1 C16 C17 -60.1(3)
C21 Al1 C16 C17 164.8(2)
N1 Al1 C16 C20 -63.7(2)
C7 Al1 C16 C20 -170.46(18)
C21 Al1 C16 C20 54.4(2)
C20 C16 C17 C18 5.8(3)
Al1 C16 C17 C18 -103.0(3)
C16 C17 C18 C19 -3.6(4)
C17 C18 C19 C20 -0.3(4)
C18 C19 C20 C16 4.0(4)
C17 C16 C20 C19 -5.9(3)
Al1 C16 C20 C19 107.8(3)
N1 Al1 C21 C25 43.3(3)
C7 Al1 C21 C25 151.6(2)
C16 Al1 C21 C25 -70.7(3)
N1 Al1 C21 C22 156.0(2)
C7 Al1 C21 C22 -95.7(2)
C16 Al1 C21 C22 42.1(2)
C25 C21 C22 C23 4.8(4)
Al1 C21 C22 C23 -117.5(3)
C21 C22 C23 C24 -3.8(4)
C22 C23 C24 C25 1.1(4)
C23 C24 C25 C21 2.1(4)
C22 C21 C25 C24 -4.1(4)
Al1 C21 C25 C24 108.3(3)
